data_1506509
loop_
_publ_author_name
'Cho, Don M.'
'Parkin, Sean R.'
'Watson, Mark D.'

_publ_section_title
;
 Partial fluorination overcomes herringbone crystal packing in small
 polycyclic aromatics.
;
_journal_issue 6
_journal_name_full 'Organic letters'
_journal_page_first 1067
_journal_page_last 1068
_journal_paper_doi 10.1021/ol050019c
_journal_volume 7
_journal_year 2005
_chemical_formula_sum 'C18 H8 F4'
_chemical_formula_weight 300.24
_chemical_name_systematic
; 
 ? 
;
_space_group_IT_number 14
_symmetry_cell_setting monoclinic
_symmetry_space_group_name_Hall '-P 2yn'
_symmetry_space_group_name_H-M 'P 1 21/n 1'
_atom_sites_solution_hydrogens geom
_atom_sites_solution_primary direct
_atom_sites_solution_secondary difmap
_audit_creation_method SHELXL-97
_cell_angle_alpha 90.00
_cell_angle_beta 95.001(2)
_cell_angle_gamma 90.00
_cell_formula_units_Z 4
_cell_length_a 10.9890(5)
_cell_length_b 6.7478(3)
_cell_length_c 16.2987(7)
_cell_measurement_reflns_used 4418
_cell_measurement_temperature 90.0(2)
_cell_measurement_theta_max 68.03
_cell_measurement_theta_min 4.67
_cell_volume 1203.97(9)
_computing_cell_refinement 'APEX2 (Bruker-Nonius, 2004)'
_computing_data_collection 'APEX2 (Bruker-Nonius, 2004)'
_computing_data_reduction 'APEX2 (Bruker-Nonius, 2004)'
_computing_molecular_graphics 'XP in SHELXTL (Sheldrick, 1994)'
_computing_publication_material
; 
SHELX97-2 (Sheldrick, 1997) and local procedures 
;
_computing_structure_refinement 'SHELXL-97 (Sheldrick, 1997)'
_computing_structure_solution 'SHELXS-97 (Sheldrick, 1990)'
_diffrn_ambient_temperature 90.0(2)
_diffrn_detector_area_resol_mean 18
_diffrn_measured_fraction_theta_full .980
_diffrn_measured_fraction_theta_max .980
_diffrn_measurement_device_type 'Bruker-Nonius X8 Proteum'
_diffrn_measurement_method '\w and \f scans'
_diffrn_radiation_monochromator 'graded multilayer optics'
_diffrn_radiation_source 'fine-focus rotating anode'
_diffrn_radiation_type CuK\a
_diffrn_radiation_wavelength 1.54178
_diffrn_reflns_av_R_equivalents 0.0471
_diffrn_reflns_av_sigmaI/netI 0.0405
_diffrn_reflns_limit_h_max 13
_diffrn_reflns_limit_h_min -13
_diffrn_reflns_limit_k_max 8
_diffrn_reflns_limit_k_min -7
_diffrn_reflns_limit_l_max 19
_diffrn_reflns_limit_l_min -19
_diffrn_reflns_number 11981
_diffrn_reflns_theta_full 68.11
_diffrn_reflns_theta_max 68.11
_diffrn_reflns_theta_min 4.67
_exptl_absorpt_coefficient_mu 1.201
_exptl_absorpt_correction_T_max 0.9706
_exptl_absorpt_correction_T_min 0.8245
_exptl_absorpt_correction_type multi-scan
_exptl_absorpt_process_details 'SADABS in APEX2 (Bruker-Nonius, 2004)'
_exptl_crystal_colour colourless
_exptl_crystal_density_diffrn 1.656
_exptl_crystal_density_method 'not measured'
_exptl_crystal_description 'thin plate'
_exptl_crystal_F_000 608
_exptl_crystal_size_max 0.35
_exptl_crystal_size_mid 0.20
_exptl_crystal_size_min 0.03
_refine_diff_density_max .200
_refine_diff_density_min -.269
_refine_diff_density_rms .067
_refine_ls_extinction_coef 0.0019(4)
_refine_ls_extinction_expression Fc^*^=kFc[1+0.001xFc^2^\l^3^/sin(2\q)]^-1/4^
_refine_ls_extinction_method SHELXL
_refine_ls_goodness_of_fit_ref 1.027
_refine_ls_hydrogen_treatment constr
_refine_ls_matrix_type full
_refine_ls_number_parameters 200
_refine_ls_number_reflns 2159
_refine_ls_number_restraints 0
_refine_ls_restrained_S_all 1.027
_refine_ls_R_factor_all 0.0404
_refine_ls_R_factor_gt 0.0362
_refine_ls_shift/su_max 0.001
_refine_ls_shift/su_mean 0.000
_refine_ls_structure_factor_coef Fsqd
_refine_ls_weighting_details 'calc w=1/[\s^2^(Fo^2^)+(0.0629P)^2^+0.2958P] where P=(Fo^2^+2Fc^2^)/3'
_refine_ls_weighting_scheme calc
_refine_ls_wR_factor_gt 0.1014
_refine_ls_wR_factor_ref 0.1059
_reflns_number_gt 1915
_reflns_number_total 2159
_reflns_threshold_expression >2\s(I)
_cod_data_source_file ol050019csi20050106_103707.cif
_cod_data_source_block 3
_cod_original_sg_symbol_H-M 'P 21/n'
_cod_database_code 1506509

loop_
_symmetry_equiv_pos_as_xyz
'x, y, z'
'-x+1/2, y+1/2, -z+1/2'
'-x, -y, -z'
'x-1/2, -y-1/2, z-1/2'

loop_
_atom_site_label
_atom_site_type_symbol
_atom_site_fract_x
_atom_site_fract_y
_atom_site_fract_z
_atom_site_U_iso_or_equiv
_atom_site_adp_type
_atom_site_occupancy
_atom_site_symmetry_multiplicity
_atom_site_calc_flag
_atom_site_refinement_flags
F1 F 1.38992(7) 0.13151(10) 0.45919(4) 0.0232(2) Uani 1 1 d .
F2 F 1.16843(7) 0.14262(11) 0.50587(4) 0.0264(2) Uani 1 1 d .
F3 F 0.97070(7) 0.12531(11) 0.39417(5) 0.0285(2) Uani 1 1 d .
F4 F 0.99488(6) 0.10482(11) 0.23670(4) 0.0241(2) Uani 1 1 d .
C1 C 1.29796(12) 0.11980(17) 0.39872(7) 0.0179(3) Uani 1 1 d .
C2 C 1.18355(13) 0.12806(17) 0.42532(7) 0.0198(3) Uani 1 1 d .
C3 C 1.08339(12) 0.12080(17) 0.36878(8) 0.0202(3) Uani 1 1 d .
C4 C 1.09956(12) 0.11053(17) 0.28621(7) 0.0175(3) Uani 1 1 d .
C5 C 1.21544(11) 0.10678(16) 0.25594(7) 0.0155(3) Uani 1 1 d .
C6 C 1.31947(11) 0.10545(16) 0.31500(7) 0.0157(3) Uani 1 1 d .
C7 C 1.44301(11) 0.09264(17) 0.28784(7) 0.0163(3) Uani 1 1 d .
C8 C 1.54757(11) 0.05576(19) 0.34258(7) 0.0211(3) Uani 1 1 d .
H8 H 1.5381 0.0353 0.3993 0.025 Uiso 1 1 calc R
C9 C 1.66253(11) 0.0487(2) 0.31571(8) 0.0249(3) Uani 1 1 d .
H9 H 1.7312 0.0230 0.3538 0.030 Uiso 1 1 calc R
C10 C 1.67875(12) 0.0791(2) 0.23286(8) 0.0260(3) Uani 1 1 d .
H10 H 1.7584 0.0793 0.2145 0.031 Uiso 1 1 calc R
C11 C 1.57833(12) 0.10886(18) 0.17806(8) 0.0222(3) Uani 1 1 d .
H11 H 1.5898 0.1281 0.1215 0.027 Uiso 1 1 calc R
C12 C 1.45892(11) 0.11173(17) 0.20293(7) 0.0170(3) Uani 1 1 d .
C13 C 1.35245(12) 0.12444(16) 0.14246(7) 0.0160(3) Uani 1 1 d .
C14 C 1.36782(12) 0.14218(18) 0.05743(7) 0.0197(3) Uani 1 1 d .
H14 H 1.4481 0.1537 0.0405 0.024 Uiso 1 1 calc R
C15 C 1.27038(12) 0.14325(17) -0.00119(7) 0.0209(3) Uani 1 1 d .
H15 H 1.2832 0.1558 -0.0578 0.025 Uiso 1 1 calc R
C16 C 1.15243(12) 0.12582(17) 0.02312(8) 0.0210(3) Uani 1 1 d .
H16 H 1.0845 0.1241 -0.0171 0.025 Uiso 1 1 calc R
C17 C 1.13426(12) 0.11111(17) 0.10547(8) 0.0193(3) Uani 1 1 d .
H17 H 1.0533 0.1001 0.1212 0.023 Uiso 1 1 calc R
C18 C 1.23276(12) 0.11190(16) 0.16717(7) 0.0157(3) Uani 1 1 d .

loop_
_atom_site_aniso_label
_atom_site_aniso_U_11
_atom_site_aniso_U_22
_atom_site_aniso_U_33
_atom_site_aniso_U_23
_atom_site_aniso_U_13
_atom_site_aniso_U_12
F1 0.0266(4) 0.0292(4) 0.0128(4) -0.0005(3) -0.0038(3) -0.0013(3)
F2 0.0378(5) 0.0289(4) 0.0138(4) 0.0000(3) 0.0094(3) 0.0004(3)
F3 0.0220(4) 0.0371(5) 0.0282(4) 0.0027(3) 0.0129(3) 0.0022(3)
F4 0.0136(4) 0.0347(4) 0.0238(4) 0.0032(3) 0.0002(3) 0.0007(3)
C1 0.0230(7) 0.0154(6) 0.0148(6) 0.0007(4) -0.0008(5) -0.0008(5)
C2 0.0298(7) 0.0165(6) 0.0138(6) 0.0008(4) 0.0062(5) 0.0003(5)
C3 0.0197(7) 0.0184(6) 0.0235(7) 0.0021(5) 0.0079(5) 0.0009(5)
C4 0.0174(6) 0.0163(6) 0.0184(6) 0.0017(4) -0.0008(5) 0.0012(4)
C5 0.0183(6) 0.0117(6) 0.0165(6) 0.0001(4) 0.0018(5) -0.0005(4)
C6 0.0199(6) 0.0120(6) 0.0150(6) 0.0008(4) 0.0005(5) -0.0005(4)
C7 0.0195(6) 0.0130(6) 0.0160(6) -0.0023(4) -0.0003(5) -0.0010(5)
C8 0.0230(6) 0.0209(6) 0.0185(6) -0.0021(5) -0.0029(5) 0.0009(5)
C9 0.0192(6) 0.0271(7) 0.0270(7) -0.0037(5) -0.0067(5) 0.0024(5)
C10 0.0160(6) 0.0305(7) 0.0317(7) -0.0027(6) 0.0023(5) 0.0000(5)
C11 0.0208(7) 0.0252(7) 0.0210(6) 0.0001(5) 0.0039(5) -0.0011(5)
C12 0.0186(6) 0.0138(6) 0.0184(6) -0.0008(4) 0.0007(5) -0.0006(4)
C13 0.0198(6) 0.0126(6) 0.0156(6) 0.0000(4) 0.0017(5) 0.0006(4)
C14 0.0207(6) 0.0204(6) 0.0183(6) 0.0011(5) 0.0027(5) 0.0010(5)
C15 0.0295(7) 0.0200(6) 0.0130(6) 0.0005(5) 0.0016(5) 0.0011(5)
C16 0.0238(7) 0.0204(6) 0.0177(6) -0.0002(5) -0.0049(5) 0.0000(5)
C17 0.0182(6) 0.0198(6) 0.0195(6) -0.0002(5) -0.0001(5) -0.0007(5)
C18 0.0191(6) 0.0116(6) 0.0163(6) -0.0003(4) 0.0000(5) 0.0001(4)

loop_
_atom_type_symbol
_atom_type_description
_atom_type_scat_dispersion_real
_atom_type_scat_dispersion_imag
_atom_type_scat_source
C C .0181 .0091 'International Tables Vol C Tables 4.2.6.8 and 6.1.1.4'
H H .0000 .0000 'International Tables Vol C Tables 4.2.6.8 and 6.1.1.4'
F F .0727 .0534 'International Tables Vol C Tables 4.2.6.8 and 6.1.1.4'

loop_
_geom_angle_atom_site_label_1
_geom_angle_atom_site_label_2
_geom_angle_atom_site_label_3
_geom_angle
F1 C1 C2 114.63(11)
F1 C1 C6 122.19(11)
C2 C1 C6 123.16(12)
F2 C2 C1 120.63(12)
F2 C2 C3 119.93(12)
C1 C2 C3 119.44(11)
F3 C3 C2 120.02(11)
F3 C3 C4 120.36(12)
C2 C3 C4 119.62(12)
F4 C4 C3 114.30(11)
F4 C4 C5 122.81(11)
C3 C4 C5 122.90(12)
C4 C5 C6 117.37(11)
C4 C5 C18 122.81(12)
C6 C5 C18 119.77(12)
C1 C6 C5 117.40(12)
C1 C6 C7 122.30(11)
C5 C6 C7 120.29(11)
C8 C7 C12 118.03(11)
C8 C7 C6 122.86(11)
C12 C7 C6 119.07(11)
C9 C8 C7 121.62(11)
C9 C8 H8 119.2
C7 C8 H8 119.2
C8 C9 C10 120.21(12)
C8 C9 H9 119.9
C10 C9 H9 119.9
C11 C10 C9 119.28(12)
C11 C10 H10 120.4
C9 C10 H10 120.4
C10 C11 C12 122.11(12)
C10 C11 H11 118.9
C12 C11 H11 118.9
C11 C12 C7 118.56(11)
C11 C12 C13 121.14(11)
C7 C12 C13 120.23(11)
C18 C13 C14 118.56(12)
C18 C13 C12 120.93(11)
C14 C13 C12 120.47(12)
C15 C14 C13 122.00(12)
C15 C14 H14 119.0
C13 C14 H14 119.0
C14 C15 C16 119.38(12)
C14 C15 H15 120.3
C16 C15 H15 120.3
C17 C16 C15 120.05(12)
C17 C16 H16 120.0
C15 C16 H16 120.0
C16 C17 C18 121.77(12)
C16 C17 H17 119.1
C18 C17 H17 119.1
C13 C18 C17 118.20(11)
C13 C18 C5 118.96(12)
C17 C18 C5 122.81(12)

loop_
_geom_bond_atom_site_label_1
_geom_bond_atom_site_label_2
_geom_bond_distance
F1 C1 1.3510(14)
F2 C2 1.3412(14)
F3 C3 1.3397(15)
F4 C4 1.3469(15)
C1 C2 1.3662(19)
C1 C6 1.4085(17)
C2 C3 1.3733(19)
C3 C4 1.3745(18)
C4 C5 1.4054(19)
C5 C6 1.4289(18)
C5 C18 1.4760(18)
C6 C7 1.4667(18)
C7 C8 1.4140(17)
C7 C12 1.4159(17)
C8 C9 1.3735(18)
C8 H8 0.9500
C9 C10 1.3925(19)
C9 H9 0.9500
C10 C11 1.3725(19)
C10 H10 0.9500
C11 C12 1.4070(19)
C11 H11 0.9500
C12 C13 1.4651(18)
C13 C18 1.4114(19)
C13 C14 1.4157(17)
C14 C15 1.3715(18)
C14 H14 0.9500
C15 C16 1.3930(19)
C15 H15 0.9500
C16 C17 1.3777(18)
C16 H16 0.9500
C17 C18 1.4117(18)
C17 H17 0.9500

loop_
_geom_torsion_atom_site_label_1
_geom_torsion_atom_site_label_2
_geom_torsion_atom_site_label_3
_geom_torsion_atom_site_label_4
_geom_torsion
F1 C1 C2 F2 -1.27(15)
C6 C1 C2 F2 -179.69(10)
F1 C1 C2 C3 178.90(10)
C6 C1 C2 C3 0.48(18)
F2 C2 C3 F3 -0.99(17)
C1 C2 C3 F3 178.84(10)
F2 C2 C3 C4 178.49(10)
C1 C2 C3 C4 -1.67(17)
F3 C3 C4 F4 -0.30(16)
C2 C3 C4 F4 -179.79(10)
F3 C3 C4 C5 179.54(10)
C2 C3 C4 C5 0.06(17)
F4 C4 C5 C6 -177.51(10)
C3 C4 C5 C6 2.65(16)
F4 C4 C5 C18 4.87(17)
C3 C4 C5 C18 -174.96(11)
F1 C1 C6 C5 -176.06(9)
C2 C1 C6 C5 2.24(17)
F1 C1 C6 C7 2.99(17)
C2 C1 C6 C7 -178.71(10)
C4 C5 C6 C1 -3.66(15)
C18 C5 C6 C1 174.03(10)
C4 C5 C6 C7 177.27(10)
C18 C5 C6 C7 -5.04(15)
C1 C6 C7 C8 12.42(17)
C5 C6 C7 C8 -168.55(11)
C1 C6 C7 C12 -169.59(11)
C5 C6 C7 C12 9.44(15)
C12 C7 C8 C9 3.40(18)
C6 C7 C8 C9 -178.59(11)
C7 C8 C9 C10 0.3(2)
C8 C9 C10 C11 -2.4(2)
C9 C10 C11 C12 0.68(19)
C10 C11 C12 C7 3.05(18)
C10 C11 C12 C13 -174.01(11)
C8 C7 C12 C11 -4.97(16)
C6 C7 C12 C11 176.95(10)
C8 C7 C12 C13 172.13(10)
C6 C7 C12 C13 -5.96(16)
C11 C12 C13 C18 175.07(11)
C7 C12 C13 C18 -1.95(16)
C11 C12 C13 C14 -2.55(16)
C7 C12 C13 C14 -179.57(11)
C18 C13 C14 C15 -1.40(17)
C12 C13 C14 C15 176.27(11)
C13 C14 C15 C16 -0.20(18)
C14 C15 C16 C17 1.10(17)
C15 C16 C17 C18 -0.39(18)
C14 C13 C18 C17 2.05(16)
C12 C13 C18 C17 -175.61(10)
C14 C13 C18 C5 -175.97(10)
C12 C13 C18 C5 6.36(15)
C16 C17 C18 C13 -1.21(17)
C16 C17 C18 C5 176.74(10)
C4 C5 C18 C13 174.72(10)
C6 C5 C18 C13 -2.84(15)
C4 C5 C18 C17 -3.21(17)
C6 C5 C18 C17 179.23(10)

loop_
_cod_related_entry_id
_cod_related_entry_code
_cod_related_entry_database
1 21157151 ChemSpider
